data_1510766
loop_
_publ_author_name
'Skolozdra, R.V.'
'Kripyakevich, P.I.'
'Kuz'ma, Yu.B.'

_publ_section_title
;
 Crystal structure of Mo2 Ni B2 and analogous compounds
;
_journal_name_full 'Dopovidi Akademii Nauk Ukrains'koi RSR'
_journal_page_first 1290
_journal_page_last 1293
_journal_volume 1966
_journal_year 1966
_chemical_formula_sum 'B2 Mo2 Ni'
_chemical_name_systematic 'Mo2 Ni B2'
_space_group_IT_number 71
_symmetry_space_group_name_Hall '-I 2 2'
_symmetry_space_group_name_H-M 'I m m m'
_cell_angle_alpha 90
_cell_angle_beta 90
_cell_angle_gamma 90
_cell_formula_units_Z 2
_cell_length_a 7.07
_cell_length_b 4.55
_cell_length_c 3.18
_cell_volume 102.296
_citation_journal_id_ASTM DUKRA4
_cod_data_source_file boron_261.cif
_cod_data_source_block B2Mo2Ni1
_cod_original_cell_volume 102.2958
_cod_original_formula_sum 'B2 Mo2 Ni1'
_cod_database_code 1510766

loop_
_symmetry_equiv_pos_as_xyz
x,y,z
-x,-y,z
x,-y,-z
-x,y,-z
-x,-y,-z
x,y,-z
-x,y,z
x,-y,z
x+1/2,y+1/2,z+1/2
-x+1/2,-y+1/2,z+1/2
x+1/2,-y+1/2,-z+1/2
-x+1/2,y+1/2,-z+1/2
-x+1/2,-y+1/2,-z+1/2
x+1/2,y+1/2,-z+1/2
-x+1/2,y+1/2,z+1/2
x+1/2,-y+1/2,z+1/2

loop_
_atom_site_label
_atom_site_type_symbol
_atom_site_fract_x
_atom_site_fract_y
_atom_site_fract_z
_atom_site_occupancy
_atom_site_U_iso_or_equiv
Ni1 Ni+2 0 0 0 1 0.0
Mo1 Mo+2 0.2 0.5 0 1 0.0
B1 B-3 0 0.3 0.5 1 0.0
